data_8101043
loop_
_publ_author_name
'Creaser, S. P.'
'Pyke, S. M.'
'Tiekink, E. R. T.'

_publ_section_title
;
Crystal structure of N1-(hexahydro-1\l^6^-thiopyran-1-yliden)-
1-benzenesulfonamide, C~12~H~17~NO~2~S~2~
;
_journal_issue 3
_journal_name_full 'Zeitschrift f\"ur Kristallographie - New Crystal Structures'
_journal_page_first 445
_journal_page_last 446
_journal_volume 216
_journal_year 2001
_chemical_formula_sum 'C12 H17 N O2 S2'
_chemical_formula_weight 271.39
_space_group_IT_number 4
_symmetry_cell_setting monoclinic
_symmetry_space_group_name_Hall 'P 2yb'
_symmetry_space_group_name_H-M 'P 1 21 1'
_cell_angle_alpha 90
_cell_angle_beta 104.90(6)
_cell_angle_gamma 90
_cell_formula_units_Z 4
_cell_length_a 8.953(9)
_cell_length_b 16.135(8)
_cell_length_c 9.049(4)
_cell_measurement_temperature 113
_cell_volume 1263(1)
_diffrn_ambient_temperature 113
_exptl_crystal_density_diffrn 1.427
_cod_original_sg_symbol_H-M P21
_cod_original_formula_sum 'C12 H17 N O2 S2 '
_cod_database_code 8101043

loop_
_symmetry_equiv_pos_as_xyz
'  +x,  +y,  +z'
'  -x,1/2+y,  -z'

loop_
_atom_site_label
_atom_site_fract_x
_atom_site_fract_y
_atom_site_fract_z
_atom_site_U_iso_or_equiv
_atom_site_occupancy
_atom_site_refinement_flags
_atom_site_adp_type
_atom_site_calc_flag
_atom_site_calc_attached_atom
_atom_site_Wyckoff_symbol
_atom_site_symmetry_multiplicity
S1a -0.2943(1) 0.0000 0.8514(1) 0.0212(3) 1.000 . Uani d ? a 2
S1b 0.1540(1) -0.1452(1) 0.3302(1) 0.0209(4) 1.000 . Uani d ? a 2
S2a -0.0710(1) -0.0361(1) 0.7061(1) 0.0170(3) 1.000 . Uani d ? a 2
S2b 0.4126(1) -0.1668(1) 0.2327(1) 0.0181(3) 1.000 . Uani d ? a 2
O2b 0.4962(4) -0.1926(2) 0.3852(4) 0.026(1) 1.000 . Uani d ? a 2
O2a -0.0440(4) -0.0219(2) 0.5581(4) 0.023(1) 1.000 . Uani d ? a 2
O3a 0.0352(4) 0.0016(2) 0.8377(4) 0.025(1) 1.000 . Uani d ? a 2
O3b 0.4598(4) -0.2033(2) 0.1067(4) 0.025(1) 1.000 . Uani d ? a 2
N1a -0.2488(4) -0.0107(3) 0.6883(4) 0.019(1) 1.000 . Uani d ? a 2
N1b 0.2295(4) -0.1824(3) 0.1980(4) 0.017(1) 1.000 . Uani d ? a 2
C2a -0.4001(6) 0.0963(3) 0.8228(6) 0.024(1) 1.000 . Uani d ? a 2
C2b 0.1208(6) -0.2341(4) 0.4400(6) 0.028(2) 1.000 . Uani d ? a 2
C3b 0.0252(7) -0.3011(4) 0.3415(7) 0.034(2) 1.000 . Uani d ? a 2
C3a -0.5289(6) 0.0971(3) 0.6784(6) 0.024(1) 1.000 . Uani d ? a 2
C4a -0.6501(6) 0.0299(4) 0.6785(6) 0.029(2) 1.000 . Uani d ? a 2
C4b -0.1343(7) -0.2714(4) 0.2563(6) 0.031(2) 1.000 . Uani d ? a 2
C5b -0.1255(6) -0.2019(4) 0.1461(6) 0.027(2) 1.000 . Uani d ? a 2
C5a -0.5821(6) -0.0573(3) 0.6896(7) 0.027(2) 1.000 . Uani d ? a 2
C6a -0.4556(6) -0.0699(3) 0.8334(6) 0.026(2) 1.000 . Uani d ? a 2
C6b -0.0417(6) -0.1259(3) 0.2233(6) 0.024(2) 1.000 . Uani d ? a 2
C7a -0.0560(5) -0.1452(3) 0.7362(5) 0.015(1) 1.000 . Uani d ? a 2
C7b 0.4426(5) -0.0571(3) 0.2274(5) 0.017(1) 1.000 . Uani d ? a 2
C8a -0.1731(5) -0.1979(3) 0.6567(5) 0.019(1) 1.000 . Uani d ? a 2
C8b 0.3347(5) -0.0072(4) 0.1301(5) 0.020(1) 1.000 . Uani d ? a 2
C9b 0.3609(6) 0.0774(4) 0.1264(6) 0.022(1) 1.000 . Uani d ? a 2
C9a -0.1552(6) -0.2823(3) 0.6705(6) 0.022(1) 1.000 . Uani d ? a 2
C10b 0.4920(6) 0.1130(3) 0.2210(6) 0.022(2) 1.000 . Uani d ? a 2
C10'b 0.5152(6) 0.2057(4) 0.2216(6) 0.026(2) 1.000 . Uani d ? a 2
C10a -0.0177(6) -0.3171(3) 0.7640(6) 0.021(1) 1.000 . Uani d ? a 2
C10'a 0.0028(7) -0.4093(4) 0.7787(7) 0.032(2) 1.000 . Uani d ? a 2
C11b 0.6006(5) 0.0608(4) 0.3142(6) 0.022(1) 1.000 . Uani d ? a 2
C11a 0.0933(6) -0.2643(4) 0.8435(6) 0.023(2) 1.000 . Uani d ? a 2
C12a 0.0772(5) -0.1778(3) 0.8303(5) 0.019(1) 1.000 . Uani d ? a 2
C12b 0.5760(5) -0.0232(3) 0.3193(5) 0.019(1) 1.000 . Uani d ? a 2
H2a -0.4431 0.1050 0.9072 0.028 1.000 . Uiso c ? a 2
H2b -0.3304 0.1400 0.8180 0.028 1.000 . Uiso c ? a 2
H2c 0.2179 -0.2570 0.4917 0.034 1.000 . Uiso c ? a 2
H2d 0.0680 -0.2161 0.5128 0.034 1.000 . Uiso c ? a 2
H3a -0.5779 0.1498 0.6685 0.029 1.000 . Uiso c ? a 2
H3b -0.4863 0.0881 0.5938 0.029 1.000 . Uiso c ? a 2
H3c 0.0782 -0.3193 0.2690 0.041 1.000 . Uiso c ? a 2
H3d 0.0141 -0.3461 0.4054 0.041 1.000 . Uiso c ? a 2
H4a -0.6923 0.0389 0.7634 0.035 1.000 . Uiso c ? a 2
H4b -0.7299 0.0342 0.5864 0.035 1.000 . Uiso c ? a 2
H4c -0.1899 -0.3165 0.2004 0.038 1.000 . Uiso c ? a 2
H4d -0.1870 -0.2519 0.3282 0.038 1.000 . Uiso c ? a 2
H5a -0.6622 -0.0961 0.6881 0.032 1.000 . Uiso c ? a 2
H5b -0.5412 -0.0665 0.6040 0.032 1.000 . Uiso c ? a 2
H5c -0.0728 -0.2219 0.0745 0.032 1.000 . Uiso c ? a 2
H5d -0.2277 -0.1863 0.0937 0.032 1.000 . Uiso c ? a 2
H6a -0.4186 -0.1252 0.8340 0.031 1.000 . Uiso c ? a 2
H6b -0.4976 -0.0619 0.9186 0.031 1.000 . Uiso c ? a 2
H6c -0.0972 -0.1045 0.2913 0.029 1.000 . Uiso c ? a 2
H6d -0.0400 -0.0858 0.1468 0.029 1.000 . Uiso c ? a 2
H8a -0.2653 -0.1752 0.5930 0.023 1.000 . Uiso c ? a 2
H8b 0.2434 -0.0308 0.0663 0.024 1.000 . Uiso c ? a 2
H9a -0.2357 -0.3178 0.6169 0.026 1.000 . Uiso c ? a 2
H9b 0.2881 0.1115 0.0581 0.026 1.000 . Uiso c ? a 2
H10e 0.4332 0.2323 0.2521 0.031 1.000 . Uiso c ? a 2
H10f 0.6108 0.2194 0.2913 0.031 1.000 . Uiso c ? a 2
H10a 0.0907 -0.4253 0.7450 0.039 1.000 . Uiso c ? a 2
H10b 0.0171 -0.4250 0.8826 0.039 1.000 . Uiso c ? a 2
H10c -0.0865 -0.4360 0.7178 0.039 1.000 . Uiso c ? a 2
H10d 0.5160 0.2236 0.1218 0.031 1.000 . Uiso c ? a 2
H11a 0.1843 -0.2867 0.9097 0.027 1.000 . Uiso c ? a 2
H11b 0.6937 0.0838 0.3756 0.027 1.000 . Uiso c ? a 2
H12a 0.1569 -0.1423 0.8854 0.023 1.000 . Uiso c ? a 2
H12b 0.6502 -0.0575 0.3854 0.022 1.000 . Uiso c ? a 2

loop_
_atom_site_aniso_label
_atom_site_aniso_U_11
_atom_site_aniso_U_22
_atom_site_aniso_U_33
_atom_site_aniso_U_12
_atom_site_aniso_U_13
_atom_site_aniso_U_23
S1a 0.0229(7) 0.0225(7) 0.0179(6) 0.0010(6) 0.0047(5) -0.0024(6)
S1b 0.0209(7) 0.0220(8) 0.0203(7) -0.0025(6) 0.0064(5) -0.0054(6)
S2a 0.0166(6) 0.0158(7) 0.0178(6) 0.0007(5) 0.0029(5) -0.0000(5)
S2b 0.0192(7) 0.0174(7) 0.0177(6) -0.0006(5) 0.0050(5) -0.0013(5)
O2b 0.027(2) 0.019(2) 0.027(2) 0.001(2) 0.000(2) 0.003(2)
O2a 0.024(2) 0.022(2) 0.025(2) 0.001(2) 0.009(1) 0.005(2)
O3a 0.026(2) 0.022(2) 0.023(2) -0.002(2) -0.002(2) -0.004(2)
O3b 0.027(2) 0.022(2) 0.029(2) -0.003(2) 0.015(2) -0.007(2)
N1a 0.018(2) 0.019(2) 0.019(2) 0.003(2) 0.005(2) 0.004(2)
N1b 0.019(2) 0.021(3) 0.011(2) -0.008(2) 0.002(2) -0.007(2)
C2a 0.033(3) 0.015(3) 0.027(3) -0.006(2) 0.013(2) -0.005(2)
C2b 0.026(3) 0.034(3) 0.028(3) 0.002(3) 0.012(2) 0.010(3)
C3b 0.050(4) 0.022(3) 0.042(4) 0.005(3) 0.032(3) 0.006(3)
C3a 0.018(3) 0.018(3) 0.038(3) 0.009(2) 0.008(2) 0.002(2)
C4a 0.023(3) 0.029(3) 0.035(3) 0.000(2) 0.006(2) -0.006(3)
C4b 0.042(3) 0.028(3) 0.031(3) -0.015(3) 0.021(3) -0.002(3)
C5b 0.018(3) 0.044(4) 0.020(3) -0.000(3) 0.008(2) 0.003(3)
C5a 0.031(3) 0.016(3) 0.035(3) -0.005(2) 0.012(3) -0.001(2)
C6a 0.040(3) 0.016(3) 0.028(3) -0.006(2) 0.019(3) -0.001(2)
C6b 0.025(3) 0.020(3) 0.030(3) 0.002(2) 0.014(2) 0.008(2)
C7a 0.013(2) 0.023(3) 0.011(2) 0.002(2) 0.007(2) -0.001(2)
C7b 0.018(3) 0.014(3) 0.018(3) 0.001(2) 0.006(2) 0.000(2)
C8a 0.013(3) 0.025(3) 0.017(3) -0.001(2) -0.000(2) -0.002(2)
C8b 0.022(3) 0.023(3) 0.014(2) -0.007(2) 0.006(2) -0.005(2)
C9b 0.024(3) 0.025(3) 0.019(3) 0.010(2) 0.011(2) 0.001(2)
C9a 0.020(3) 0.021(3) 0.025(3) -0.005(2) 0.009(2) -0.006(2)
C10b 0.030(3) 0.020(3) 0.020(3) -0.002(2) 0.014(2) -0.003(2)
C10'b 0.033(3) 0.017(3) 0.031(3) -0.005(2) 0.011(3) -0.000(2)
C10a 0.026(3) 0.021(3) 0.018(3) 0.004(3) 0.010(2) -0.001(2)
C10'a 0.039(4) 0.031(4) 0.032(3) 0.006(3) 0.018(3) 0.003(3)
C11b 0.016(3) 0.026(3) 0.023(3) -0.006(2) 0.003(2) 0.000(2)
C11a 0.027(3) 0.025(3) 0.017(3) 0.011(2) 0.008(2) 0.004(2)
C12a 0.023(3) 0.021(3) 0.017(2) 0.003(2) 0.010(2) -0.002(2)
C12b 0.017(3) 0.022(3) 0.016(2) 0.003(2) 0.003(2) 0.006(2)

loop_
_geom_bond_atom_site_label_1
_geom_bond_atom_site_label_2
_geom_bond_distance
_geom_bond_site_symmetry_1
_geom_bond_site_symmetry_2
_geom_bond_publ_flag
S(1a) N(1a) 1.638(5) . . ?
S(1a) C(2a) 1.803(7) . . ?
S(1a) C(6a) 1.807(7) . . ?
S(1b) N(1b) 1.632(5) . . ?
S(1b) C(2b) 1.811(7) . . ?
S(1b) C(6b) 1.798(7) . . ?
S(2a) O(2a) 1.440(4) . . ?
S(2a) O(3a) 1.452(4) . . ?
S(2a) N(1a) 1.611(5) . . ?
S(2a) C(7a) 1.782(7) . . ?
S(2b) O(2b) 1.452(4) . . ?
S(2b) O(3b) 1.440(4) . . ?
S(2b) N(1b) 1.608(5) . . ?
S(2b) C(7b) 1.791(7) . . ?
C(2a) C(3a) 1.504(9) . . ?
C(2a) H(2a) 0.95 . . no
C(2a) H(2b) 0.95 . . no
C(2b) C(3b) 1.52(1) . . ?
C(2b) H(2c) 0.95 . . no
C(2b) H(2d) 0.95 . . no
C(3b) C(4b) 1.52(1) . . ?
C(3b) H(3c) 0.95 . . no
C(3b) H(3d) 0.95 . . no
C(3a) C(4a) 1.534(9) . . ?
C(3a) H(3a) 0.95 . . no
C(3a) H(3b) 0.95 . . no
C(4a) C(5a) 1.53(1) . . ?
C(4a) H(4a) 0.95 . . no
C(4a) H(4b) 0.95 . . no
C(4b) C(5b) 1.52(1) . . ?
C(4b) H(4c) 0.95 . . no
C(4b) H(4d) 0.95 . . no
C(5b) C(6b) 1.51(1) . . ?
C(5b) H(5c) 0.95 . . no
C(5b) H(5d) 0.95 . . no
C(5a) C(6a) 1.50(1) . . ?
C(5a) H(5a) 0.95 . . no
C(5a) H(5b) 0.95 . . no
C(6a) H(6a) 0.95 . . no
C(6a) H(6b) 0.95 . . no
C(6b) H(6c) 0.95 . . no
C(6b) H(6d) 0.95 . . no
C(7a) C(8a) 1.396(8) . . ?
C(7a) C(12a) 1.379(8) . . ?
C(7b) C(8b) 1.386(9) . . ?
C(7b) C(12b) 1.381(9) . . ?
C(8a) C(9a) 1.374(9) . . ?
C(8a) H(8a) 0.95 . . no
C(8b) C(9b) 1.39(1) . . ?
C(8b) H(8b) 0.95 . . no
C(9b) C(10b) 1.386(9) . . ?
C(9b) H(9b) 0.95 . . no
C(9a) C(10a) 1.418(9) . . ?
C(9a) H(9a) 0.95 . . no
C(10b) C(10'b 1.510(9) . . ?
C(10b) C(11b) 1.394(9) . . ?
C(10'b H(10e) 0.95 . . no
C(10'b H(10f) 0.95 . . no
C(10'b H(10d) 0.95 . . no
C(10a) C(10'a 1.50(1) . . ?
C(10a) C(11a) 1.37(1) . . ?
C(10'a H(10a) 0.95 . . no
C(10'a H(10b) 0.95 . . no
C(10'a H(10c) 0.95 . . no
C(11b) C(12b) 1.38(1) . . ?
C(11b) H(11b) 0.95 . . no
C(11a) C(12a) 1.405(9) . . ?
C(11a) H(11a) 0.95 . . no
C(12a) H(12a) 0.95 . . no
C(12b) H(12b) 0.95 . . no

loop_
_cod_related_entry_id
_cod_related_entry_database
_cod_related_entry_code
1 ChemSpider 219808
